data_4318059
loop_
_publ_author_name
'Rub\'en Mas-Ballest\'e'
'Merc\`e Capdevila'
'Paul A. Champkin'
'William Clegg'
'Robert A. Coxall'
'Agust\'i Lled\'os'
'Claire M\'egret'
'Pilar Gonz\'alez-Duarte'

_publ_section_title
;
 Diverse Evolution of [{Ph2P(CH2)nPPh2}Pt(\m-S)2Pt{Ph2P(CH2)nPPh2}] (n= 2,
 3) Metalloligands in CH2Cl2
;
_journal_name_full 'Inorganic Chemistry'
_journal_page_first 3218
_journal_page_last 3229
_journal_paper_doi 10.1021/ic0107173
_journal_volume 41
_journal_year 2002
_chemical_formula_sum 'C30 H35 N P2 Pt S2'
_chemical_formula_weight 730.74
_chemical_name_systematic
;
?
;
_space_group_IT_number 14
_symmetry_cell_setting monoclinic
_symmetry_space_group_name_Hall '-P 2ybc'
_symmetry_space_group_name_H-M 'P 1 21/c 1'
_atom_sites_solution_hydrogens geom
_atom_sites_solution_primary direct
_atom_sites_solution_secondary difmap
_audit_creation_method SHELXL-97
_cell_angle_alpha 90.00
_cell_angle_beta 100.5890(10)
_cell_angle_gamma 90.00
_cell_formula_units_Z 4
_cell_length_a 9.8365(5)
_cell_length_b 16.6498(9)
_cell_length_c 17.7108(9)
_cell_measurement_reflns_used 24660
_cell_measurement_temperature 160(2)
_cell_measurement_theta_max 57.08
_cell_measurement_theta_min 2.80
_cell_volume 2851.2(3)
_computing_cell_refinement 'local programs'
_computing_data_collection 'Bruker SMART'
_computing_data_reduction 'Bruker SAINT'
_computing_molecular_graphics 'Bruker SHELXTL'
_computing_publication_material 'SHELXTL and local programs'
_computing_structure_refinement 'Bruker SHELXTL'
_computing_structure_solution 'Bruker SHELXTL'
_diffrn_ambient_temperature 160(2)
_diffrn_measured_fraction_theta_full 0.999
_diffrn_measured_fraction_theta_max 0.934
_diffrn_measurement_device_type 'Bruker SMART CCD diffractometer'
_diffrn_measurement_method '\w rotation with narrow frames'
_diffrn_radiation_monochromator graphite
_diffrn_radiation_source 'fine-focus sealed tube'
_diffrn_radiation_type MoK\a
_diffrn_radiation_wavelength 0.71073
_diffrn_reflns_av_R_equivalents 0.0282
_diffrn_reflns_av_sigmaI/netI 0.0314
_diffrn_reflns_limit_h_max 13
_diffrn_reflns_limit_h_min -12
_diffrn_reflns_limit_k_max 22
_diffrn_reflns_limit_k_min -21
_diffrn_reflns_limit_l_max 23
_diffrn_reflns_limit_l_min -22
_diffrn_reflns_number 24146
_diffrn_reflns_theta_full 26.00
_diffrn_reflns_theta_max 28.54
_diffrn_reflns_theta_min 1.69
_diffrn_standards_decay_% 0
_exptl_absorpt_coefficient_mu 5.201
_exptl_absorpt_correction_T_max 0.571
_exptl_absorpt_correction_T_min 0.403
_exptl_absorpt_correction_type empirical
_exptl_crystal_colour yellow
_exptl_crystal_density_diffrn 1.702
_exptl_crystal_density_method 'not measured'
_exptl_crystal_description block
_exptl_crystal_F_000 1448
_exptl_crystal_size_max 0.40
_exptl_crystal_size_mid 0.30
_exptl_crystal_size_min 0.20
_refine_diff_density_max 1.101
_refine_diff_density_min -0.699
_refine_diff_density_rms 0.093
_refine_ls_extinction_coef 0.00034(4)
_refine_ls_extinction_expression Fc^*^=kFc[1+0.001xFc^2^\l^3^/sin(2\q)]^-1/4^
_refine_ls_extinction_method SHELXL
_refine_ls_goodness_of_fit_ref 1.014
_refine_ls_hydrogen_treatment mixed
_refine_ls_matrix_type full
_refine_ls_number_parameters 327
_refine_ls_number_reflns 6784
_refine_ls_number_restraints 0
_refine_ls_restrained_S_all 1.014
_refine_ls_R_factor_all 0.0325
_refine_ls_R_factor_gt 0.0226
_refine_ls_shift/su_max 0.001
_refine_ls_shift/su_mean 0.000
_refine_ls_structure_factor_coef Fsqd
_refine_ls_weighting_details 'calc w=1/[\s^2^(Fo^2^)+(0.0268P)^2^+0.0000P] where P=(Fo^2^+2Fc^2^)/3'
_refine_ls_weighting_scheme calc
_refine_ls_wR_factor_gt 0.0515
_refine_ls_wR_factor_ref 0.0532
_reflns_number_gt 5570
_reflns_number_total 6784
_reflns_threshold_expression >2sigma(I)
_cod_data_source_file ic0107173_2.cif
_cod_data_source_block compound_7
_cod_database_code 4318059

loop_
_symmetry_equiv_pos_as_xyz
'x, y, z'
'-x, y+1/2, -z+1/2'
'-x, -y, -z'
'x, -y-1/2, z-1/2'

loop_
_atom_site_label
_atom_site_type_symbol
_atom_site_fract_x
_atom_site_fract_y
_atom_site_fract_z
_atom_site_U_iso_or_equiv
_atom_site_adp_type
_atom_site_occupancy
_atom_site_symmetry_multiplicity
_atom_site_calc_flag
_atom_site_refinement_flags
_atom_site_disorder_assembly
_atom_site_disorder_group
Pt1 Pt 0.117579(11) 0.508015(6) 0.209489(6) 0.02086(5) Uani 1 1 d . . .
P1 P 0.02476(8) 0.38676(5) 0.17325(5) 0.02266(16) Uani 1 1 d . . .
P2 P 0.03640(8) 0.50493(4) 0.32058(5) 0.02319(16) Uani 1 1 d . . .
C1 C 0.0390(3) 0.31240(18) 0.25016(17) 0.0262(7) Uani 1 1 d . . .
H1A H -0.0022 0.2612 0.2287 0.031 Uiso 1 1 calc R . .
H1B H 0.1380 0.3025 0.2711 0.031 Uiso 1 1 calc R . .
C2 C -0.0336(3) 0.33941(18) 0.31563(18) 0.0288(7) Uani 1 1 d . . .
H2A H -0.0436 0.2924 0.3484 0.035 Uiso 1 1 calc R . .
H2B H -0.1276 0.3586 0.2932 0.035 Uiso 1 1 calc R . .
C3 C 0.0431(3) 0.40640(17) 0.36633(18) 0.0273(7) Uani 1 1 d . . .
H3A H 0.1413 0.3905 0.3820 0.033 Uiso 1 1 calc R . .
H3B H 0.0031 0.4109 0.4135 0.033 Uiso 1 1 calc R . .
C4 C -0.1431(3) 0.54032(19) 0.31353(18) 0.0265(7) Uani 1 1 d . . .
H4 H -0.0517 0.5200 0.3179 0.032 Uiso 1 1 calc R . .
C5 C -0.2255(4) 0.5152(2) 0.3643(2) 0.0389(8) Uani 1 1 d . . .
H5 H -0.1912 0.4780 0.4039 0.047 Uiso 1 1 calc R . .
C6 C -0.3602(4) 0.5452(2) 0.3565(2) 0.0480(10) Uani 1 1 d . . .
H6 H -0.4168 0.5289 0.3918 0.058 Uiso 1 1 calc R . .
C7 C -0.4115(4) 0.5974(2) 0.2989(2) 0.0492(10) Uani 1 1 d . . .
H7 H -0.5045 0.6155 0.2929 0.059 Uiso 1 1 calc R . .
C8 C -0.3271(4) 0.6240(2) 0.2492(2) 0.0427(9) Uani 1 1 d . . .
H8 H -0.3609 0.6620 0.2103 0.051 Uiso 1 1 calc R . .
C9 C -0.1931(3) 0.5948(2) 0.2565(2) 0.0346(8) Uani 1 1 d . . .
H9 H -0.1357 0.6124 0.2221 0.042 Uiso 1 1 calc R . .
C10 C 0.1351(3) 0.56714(18) 0.39809(17) 0.0248(6) Uani 1 1 d . . .
H10 H 0.0816 0.5358 0.3586 0.030 Uiso 1 1 calc R . .
C11 C 0.2766(3) 0.5544(2) 0.41856(19) 0.0322(7) Uani 1 1 d . . .
H11 H 0.3204 0.5150 0.3925 0.039 Uiso 1 1 calc R . .
C12 C 0.3539(3) 0.5992(2) 0.4772(2) 0.0367(8) Uani 1 1 d . . .
H12 H 0.4506 0.5903 0.4914 0.044 Uiso 1 1 calc R . .
C13 C 0.2905(4) 0.6571(2) 0.51502(19) 0.0344(8) Uani 1 1 d . . .
H13 H 0.3432 0.6872 0.5557 0.041 Uiso 1 1 calc R . .
C14 C 0.1502(3) 0.67079(19) 0.49326(19) 0.0329(8) Uani 1 1 d . . .
H14 H 0.1071 0.7114 0.5182 0.039 Uiso 1 1 calc R . .
C15 C 0.0721(3) 0.62578(18) 0.43536(18) 0.0275(7) Uani 1 1 d . . .
H15 H -0.0245 0.6350 0.4212 0.033 Uiso 1 1 calc R . .
C16 C -0.1623(3) 0.38920(17) 0.13218(17) 0.0248(6) Uani 1 1 d . . .
H16 H -0.0669 0.3880 0.1546 0.030 Uiso 1 1 calc R . .
C17 C -0.2253(3) 0.4610(2) 0.11038(19) 0.0345(8) Uani 1 1 d . . .
H17 H -0.1733 0.5094 0.1171 0.041 Uiso 1 1 calc R . .
C18 C -0.3651(4) 0.4633(2) 0.0784(2) 0.0433(9) Uani 1 1 d . . .
H18 H -0.4088 0.5133 0.0640 0.052 Uiso 1 1 calc R . .
C19 C -0.4404(4) 0.3935(2) 0.0675(2) 0.0394(8) Uani 1 1 d . . .
H19 H -0.5361 0.3951 0.0458 0.047 Uiso 1 1 calc R . .
C20 C -0.3764(3) 0.3210(2) 0.0883(2) 0.0406(9) Uani 1 1 d . . .
H20 H -0.4281 0.2726 0.0798 0.049 Uiso 1 1 calc R . .
C21 C -0.2375(3) 0.3180(2) 0.1216(2) 0.0349(8) Uani 1 1 d . . .
H21 H -0.1942 0.2681 0.1369 0.042 Uiso 1 1 calc R . .
C22 C 0.0983(3) 0.33935(17) 0.09582(18) 0.0255(7) Uani 1 1 d . . .
H22 H 0.0603 0.3613 0.1369 0.031 Uiso 1 1 calc R . .
C23 C 0.0544(3) 0.36692(19) 0.02159(19) 0.0313(7) Uani 1 1 d . . .
H23 H -0.0131 0.4083 0.0118 0.038 Uiso 1 1 calc R . .
C24 C 0.1087(4) 0.3342(2) -0.0383(2) 0.0364(8) Uani 1 1 d . . .
H24 H 0.0773 0.3525 -0.0894 0.044 Uiso 1 1 calc R . .
C25 C 0.2085(4) 0.2751(2) -0.0241(2) 0.0402(9) Uani 1 1 d . . .
H25 H 0.2467 0.2533 -0.0652 0.048 Uiso 1 1 calc R . .
C26 C 0.2526(3) 0.2477(2) 0.0497(2) 0.0373(8) Uani 1 1 d . . .
H26 H 0.3208 0.2068 0.0593 0.045 Uiso 1 1 calc R . .
C27 C 0.1980(3) 0.27959(19) 0.1101(2) 0.0303(7) Uani 1 1 d . . .
H27 H 0.2287 0.2606 0.1610 0.036 Uiso 1 1 calc R . .
S1 S 0.22294(9) 0.52348(5) 0.10337(5) 0.03157(18) Uani 1 1 d . . .
S2 S 0.21337(9) 0.63607(5) 0.22643(5) 0.0341(2) Uani 1 1 d . . .
C30 C 0.2741(4) 0.6263(2) 0.1345(2) 0.0436(9) Uani 1 1 d . . .
H30A H 0.2289 0.6664 0.0967 0.052 Uiso 1 1 calc R . .
H30B H 0.3757 0.6332 0.1416 0.052 Uiso 1 1 calc R . .
C28 C 0.5658(4) 0.6374(3) 0.6893(2) 0.0461(10) Uani 1 1 d . . .
N1 N 0.6082(3) 0.6513(2) 0.6364(2) 0.0582(10) Uani 1 1 d . . .
C29 C 0.5121(5) 0.6180(3) 0.7583(3) 0.0713(14) Uani 1 1 d . . .
H29A H 0.4235 0.5900 0.7441 0.107 Uiso 1 1 calc R . .
H29B H 0.4986 0.6676 0.7857 0.107 Uiso 1 1 calc R . .
H29C H 0.5780 0.5834 0.7916 0.107 Uiso 1 1 calc R . .

loop_
_atom_site_aniso_label
_atom_site_aniso_U_11
_atom_site_aniso_U_22
_atom_site_aniso_U_33
_atom_site_aniso_U_23
_atom_site_aniso_U_13
_atom_site_aniso_U_12
Pt1 0.01881(6) 0.02379(7) 0.02004(6) 0.00054(5) 0.00370(4) 0.00039(5)
P1 0.0207(4) 0.0268(4) 0.0205(4) -0.0010(3) 0.0039(3) -0.0001(3)
P2 0.0186(4) 0.0283(4) 0.0226(4) -0.0016(3) 0.0037(3) 0.0011(3)
C1 0.0286(17) 0.0272(15) 0.0226(16) 0.0030(12) 0.0040(14) -0.0011(12)
C2 0.0323(18) 0.0277(16) 0.0271(17) 0.0041(13) 0.0072(14) -0.0040(13)
C3 0.0276(17) 0.0313(16) 0.0229(17) 0.0021(13) 0.0049(14) 0.0008(13)
C4 0.0143(15) 0.0349(17) 0.0301(17) -0.0045(14) 0.0037(13) 0.0024(12)
C5 0.0283(18) 0.046(2) 0.044(2) -0.0004(17) 0.0117(16) 0.0004(15)
C6 0.032(2) 0.048(2) 0.068(3) 0.006(2) 0.020(2) 0.0016(17)
C7 0.0223(19) 0.059(2) 0.064(3) -0.011(2) 0.0027(19) 0.0070(16)
C8 0.0298(19) 0.053(2) 0.042(2) -0.0033(18) -0.0029(17) 0.0118(16)
C9 0.0279(18) 0.0432(19) 0.0321(19) -0.0010(15) 0.0035(15) 0.0047(14)
C10 0.0242(16) 0.0312(16) 0.0185(15) -0.0029(12) 0.0027(13) -0.0040(12)
C11 0.0266(17) 0.0399(18) 0.0304(19) -0.0094(15) 0.0063(14) 0.0032(14)
C12 0.0251(18) 0.048(2) 0.035(2) -0.0049(16) 0.0009(15) -0.0032(14)
C13 0.041(2) 0.0357(18) 0.0245(18) -0.0020(14) 0.0005(15) -0.0048(15)
C14 0.042(2) 0.0304(17) 0.0278(18) -0.0018(14) 0.0112(16) 0.0035(14)
C15 0.0269(17) 0.0308(16) 0.0261(17) 0.0014(13) 0.0088(14) 0.0021(13)
C16 0.0195(15) 0.0346(16) 0.0195(16) -0.0025(13) 0.0017(12) -0.0027(12)
C17 0.0309(18) 0.0360(18) 0.033(2) 0.0074(15) -0.0024(15) -0.0034(14)
C18 0.035(2) 0.045(2) 0.046(2) 0.0104(18) -0.0026(17) 0.0039(16)
C19 0.0238(18) 0.058(2) 0.034(2) 0.0007(17) -0.0024(15) -0.0006(16)
C20 0.0240(18) 0.046(2) 0.051(2) -0.0117(18) 0.0052(17) -0.0074(15)
C21 0.0268(18) 0.0362(18) 0.041(2) -0.0070(15) 0.0059(16) -0.0007(14)
C22 0.0266(16) 0.0276(15) 0.0249(17) -0.0063(13) 0.0113(14) -0.0038(12)
C23 0.0311(18) 0.0335(17) 0.0297(18) -0.0025(14) 0.0066(15) -0.0033(14)
C24 0.046(2) 0.0393(19) 0.0265(18) -0.0045(15) 0.0130(16) -0.0113(16)
C25 0.043(2) 0.042(2) 0.042(2) -0.0158(17) 0.0240(18) -0.0141(16)
C26 0.0277(18) 0.0351(18) 0.053(2) -0.0096(16) 0.0163(17) -0.0034(14)
C27 0.0241(17) 0.0324(17) 0.0334(19) -0.0024(14) 0.0032(14) -0.0016(13)
S1 0.0330(4) 0.0377(4) 0.0261(4) 0.0026(3) 0.0107(4) -0.0021(3)
S2 0.0290(4) 0.0288(4) 0.0439(5) -0.0023(4) 0.0049(4) -0.0036(3)
C30 0.037(2) 0.056(2) 0.037(2) 0.0128(18) 0.0027(17) -0.0132(17)
C28 0.029(2) 0.062(3) 0.046(3) -0.007(2) 0.0017(18) -0.0030(17)
N1 0.0355(19) 0.085(3) 0.054(2) 0.008(2) 0.0074(18) -0.0055(17)
C29 0.061(3) 0.110(4) 0.045(3) -0.009(3) 0.015(2) -0.013(3)

loop_
_atom_type_symbol
_atom_type_description
_atom_type_scat_dispersion_real
_atom_type_scat_dispersion_imag
_atom_type_scat_source
C C 0.0033 0.0016 'International Tables Vol C Tables 4.2.6.8 and 6.1.1.4'
H H 0.0000 0.0000 'International Tables Vol C Tables 4.2.6.8 and 6.1.1.4'
P P 0.1023 0.0942 'International Tables Vol C Tables 4.2.6.8 and 6.1.1.4'
S S 0.1246 0.1234 'International Tables Vol C Tables 4.2.6.8 and 6.1.1.4'
Pt Pt -1.7033 8.3905 'International Tables Vol C Tables 4.2.6.8 and 6.1.1.4'
N N 0.0061 0.0033 'International Tables Vol C Tables 4.2.6.8 and 6.1.1.4'

loop_
_geom_angle_atom_site_label_1
_geom_angle_atom_site_label_2
_geom_angle_atom_site_label_3
_geom_angle
_geom_angle_site_symmetry_1
_geom_angle_site_symmetry_3
_geom_angle_publ_flag
P2 Pt1 P1 92.18(3) . . ?
P2 Pt1 S1 172.29(3) . . ?
P1 Pt1 S1 94.95(3) . . ?
P2 Pt1 S2 96.21(3) . . ?
P1 Pt1 S2 171.00(3) . . ?
S1 Pt1 S2 76.85(3) . . ?
C1 P1 C22 106.13(14) . . ?
C1 P1 C16 104.04(14) . . ?
C22 P1 C16 102.42(13) . . ?
C1 P1 Pt1 114.96(10) . . ?
C22 P1 Pt1 113.64(10) . . ?
C16 P1 Pt1 114.38(10) . . ?
C3 P2 C4 105.88(15) . . ?
C3 P2 C10 101.70(14) . . ?
C4 P2 C10 103.72(14) . . ?
C3 P2 Pt1 114.69(11) . . ?
C4 P2 Pt1 114.94(11) . . ?
C10 P2 Pt1 114.42(10) . . ?
C2 C1 P1 112.4(2) . . ?
C1 C2 C3 114.0(3) . . ?
C2 C3 P2 114.7(2) . . ?
C9 C4 C5 120.2(3) . . ?
C9 C4 P2 117.9(2) . . ?
C5 C4 P2 121.9(3) . . ?
C4 C5 C6 119.1(3) . . ?
C7 C6 C5 121.0(4) . . ?
C6 C7 C8 119.6(3) . . ?
C9 C8 C7 119.8(4) . . ?
C4 C9 C8 120.2(3) . . ?
C15 C10 C11 119.8(3) . . ?
C15 C10 P2 121.9(2) . . ?
C11 C10 P2 118.2(2) . . ?
C12 C11 C10 119.9(3) . . ?
C13 C12 C11 120.2(3) . . ?
C14 C13 C12 119.7(3) . . ?
C13 C14 C15 120.5(3) . . ?
C14 C15 C10 119.9(3) . . ?
C17 C16 C21 120.2(3) . . ?
C17 C16 P1 119.7(2) . . ?
C21 C16 P1 120.0(2) . . ?
C16 C17 C18 120.1(3) . . ?
C19 C18 C17 120.2(3) . . ?
C18 C19 C20 119.7(3) . . ?
C19 C20 C21 120.7(3) . . ?
C20 C21 C16 119.0(3) . . ?
C23 C22 C27 119.9(3) . . ?
C23 C22 P1 117.9(2) . . ?
C27 C22 P1 122.2(2) . . ?
C22 C23 C24 120.0(3) . . ?
C25 C24 C23 120.1(3) . . ?
C26 C25 C24 120.0(3) . . ?
C25 C26 C27 120.4(3) . . ?
C22 C27 C26 119.6(3) . . ?
C30 S1 Pt1 89.96(12) . . ?
C30 S2 Pt1 89.70(11) . . ?
S1 C30 S2 103.36(17) . . ?
N1 C28 C29 179.0(5) . . ?

loop_
_geom_bond_atom_site_label_1
_geom_bond_atom_site_label_2
_geom_bond_distance
_geom_bond_site_symmetry_2
_geom_bond_publ_flag
Pt1 P2 2.2558(8) . ?
Pt1 P1 2.2596(8) . ?
Pt1 S1 2.3214(8) . ?
Pt1 S2 2.3281(8) . ?
P1 C1 1.827(3) . ?
P1 C22 1.842(3) . ?
P1 C16 1.851(3) . ?
P2 C3 1.825(3) . ?
P2 C4 1.844(3) . ?
P2 C10 1.847(3) . ?
C1 C2 1.537(4) . ?
C2 C3 1.540(4) . ?
C4 C9 1.379(4) . ?
C4 C5 1.381(5) . ?
C5 C6 1.398(5) . ?
C6 C7 1.364(5) . ?
C7 C8 1.390(5) . ?
C8 C9 1.388(4) . ?
C10 C15 1.387(4) . ?
C10 C11 1.389(4) . ?
C11 C12 1.387(4) . ?
C12 C13 1.385(5) . ?
C13 C14 1.382(5) . ?
C14 C15 1.383(4) . ?
C16 C17 1.369(4) . ?
C16 C21 1.391(4) . ?
C17 C18 1.388(5) . ?
C18 C19 1.371(5) . ?
C19 C20 1.380(5) . ?
C20 C21 1.386(4) . ?
C22 C23 1.385(4) . ?
C22 C27 1.387(4) . ?
C23 C24 1.385(4) . ?
C24 C25 1.380(5) . ?
C25 C26 1.376(5) . ?
C26 C27 1.388(5) . ?
S1 C30 1.840(4) . ?
S2 C30 1.842(4) . ?
C28 N1 1.118(5) . ?
C28 C29 1.454(6) . ?
